data_7049470
loop_
_publ_author_name
'Kusumoto, Sotaro'
'Koga, Atsushi'
'Kobayashi, Fumiya'
'Ohtani, Ryo'
'Kim, Yang'
'Lindoy, Leonard F.'
'Hayami, Shinya'
'Nakamura, Masaaki'

_publ_section_title
;
 Weak ferromagnetism derived from spin canting in an amido-bridged
 homochiral Mn(iii) 1-D coordination polymer.
;
_journal_issue 24
_journal_name_full 'Dalton transactions (Cambridge, England : 2003)'
_journal_page_first 8617
_journal_page_last 8622
_journal_paper_doi 10.1039/c9dt00593e
_journal_volume 48
_journal_year 2019
_chemical_formula_moiety 'C18 H18 Mn N3 O2'
_chemical_formula_sum 'C18 H18 Mn N3 O2'
_chemical_formula_weight 363.29
_space_group_crystal_system orthorhombic
_space_group_IT_number 19
_space_group_name_Hall 'P 2ac 2ab'
_space_group_name_H-M_alt 'P 21 21 21'
_symmetry_space_group_name_Hall 'P 2ac 2ab'
_symmetry_space_group_name_H-M 'P 21 21 21'
_atom_sites_solution_hydrogens mixed
_atom_sites_solution_primary dual
_audit_creation_date 2019-02-20
_audit_creation_method
;
Olex2 1.2
(compiled 2018.05.29 svn.r3508 for OlexSys, GUI svn.r5506)
;
_audit_update_record
;
2019-02-20 deposited with the CCDC.    2019-03-26 downloaded from the CCDC.
;
_cell_angle_alpha 90
_cell_angle_beta 90
_cell_angle_gamma 90
_cell_formula_units_Z 4
_cell_length_a 7.8586(11)
_cell_length_b 11.9567(13)
_cell_length_c 16.759(3)
_cell_measurement_reflns_used 1333
_cell_measurement_temperature 123
_cell_measurement_theta_max 22.7950
_cell_measurement_theta_min 2.1280
_cell_volume 1574.7(4)
_computing_cell_refinement 'CrysAlisPro 1.171.40.15 (Rigaku OD, 2018)'
_computing_data_collection 'CrysAlisPro 1.171.40.15 (Rigaku OD, 2018)'
_computing_data_reduction 'CrysAlisPro 1.171.40.15 (Rigaku OD, 2018)'
_computing_molecular_graphics 'Olex2 (Dolomanov et al., 2009)'
_computing_publication_material 'Olex2 (Dolomanov et al., 2009)'
_computing_structure_refinement 'ShelXL (Sheldrick, 2015)'
_computing_structure_solution 'ShelXT (Sheldrick, 2015)'
_diffrn_ambient_temperature 123
_diffrn_detector 'CCD plate'
_diffrn_measured_fraction_theta_full 0.999
_diffrn_measured_fraction_theta_max 0.999
_diffrn_measurement_details
;
List of Runs (angles in degrees, time in seconds):

  # Type    Start    End  Width  t~exp~   \w     \q     \k     \f   Frames
#--------------------------------------------------------------------------
  1  \w      6.00  43.00   0.50   70.00    --   20.00  54.00  -8.00   74
  2  \w    -68.00 -42.00   0.50   70.00    --   20.00  54.00  -8.00   52
  3  \w    -74.00 -11.00   0.50   70.00    --   20.00  54.00 112.00  126
  4  \w    -74.00 108.00   0.50   70.00    --   20.00  54.00 -90.00  364
  5  \w    -70.00 -45.00   0.50   70.00    --   20.00  54.00 -60.00   50
  6  \w     -9.00  17.00   0.50   70.00    --   20.00  54.00 -60.00   52
  7  \w     82.00 107.00   0.50   70.00    --   20.00  54.00 -60.00   50
  8  \w    -35.00   3.00   0.50   70.00    --   20.00  54.00 -30.00   76
  9  \w     45.00  70.00   0.50   70.00    --   20.00  54.00  -8.00   50
;
_diffrn_measurement_device 'two-circle diffractometer'
_diffrn_measurement_device_type 'XtaLAB Mini II'
_diffrn_measurement_method '\w scans'
_diffrn_orient_matrix_type 'CrysAlisPro convention (1999,Acta A55,543-557)'
_diffrn_orient_matrix_UB_11 -0.0110571000
_diffrn_orient_matrix_UB_12 0.0441985000
_diffrn_orient_matrix_UB_13 0.0277666000
_diffrn_orient_matrix_UB_21 -0.0722041000
_diffrn_orient_matrix_UB_22 0.0186964000
_diffrn_orient_matrix_UB_23 -0.0215728000
_diffrn_orient_matrix_UB_31 -0.0529228000
_diffrn_orient_matrix_UB_32 -0.0348961000
_diffrn_orient_matrix_UB_33 0.0235841000
_diffrn_radiation_monochromator graphite
_diffrn_radiation_probe x-ray
_diffrn_radiation_type MoK\a
_diffrn_radiation_wavelength 0.71073
_diffrn_reflns_av_R_equivalents 0.0906
_diffrn_reflns_av_unetI/netI 0.1221
_diffrn_reflns_Laue_measured_fraction_full 0.999
_diffrn_reflns_Laue_measured_fraction_max 0.999
_diffrn_reflns_limit_h_max 9
_diffrn_reflns_limit_h_min -9
_diffrn_reflns_limit_k_max 15
_diffrn_reflns_limit_k_min -15
_diffrn_reflns_limit_l_max 10
_diffrn_reflns_limit_l_min -21
_diffrn_reflns_number 10267
_diffrn_reflns_point_group_measured_fraction_full 0.978
_diffrn_reflns_point_group_measured_fraction_max 0.968
_diffrn_reflns_theta_full 25.242
_diffrn_reflns_theta_max 26.729
_diffrn_reflns_theta_min 2.431
_diffrn_source 'fine-focus sealed X-ray tube'
_diffrn_source_type 'Rigaku (Mo) X-ray Source'
_exptl_absorpt_coefficient_mu 0.854
_exptl_absorpt_correction_T_max 1.00000
_exptl_absorpt_correction_T_min 0.86191
_exptl_absorpt_correction_type multi-scan
_exptl_absorpt_process_details
;
CrysAlisPro 1.171.40.15 (Rigaku Oxford Diffraction, 2018)
Empirical absorption correction using spherical harmonics,
 implemented in SCALE3 ABSPACK scaling algorithm.
;
_exptl_crystal_colour 'clear brownish black'
_exptl_crystal_colour_lustre clear
_exptl_crystal_colour_modifier brownish
_exptl_crystal_colour_primary black
_exptl_crystal_density_diffrn 1.532
_exptl_crystal_description plate
_exptl_crystal_F_000 752
_exptl_crystal_size_max 0.1
_exptl_crystal_size_mid 0.01
_exptl_crystal_size_min 0.01
_refine_diff_density_max 0.492
_refine_diff_density_min -0.410
_refine_diff_density_rms 0.098
_refine_ls_abs_structure_details
;
 Flack x determined using 723 quotients [(I+)-(I-)]/[(I+)+(I-)]
 (Parsons, Flack and Wagner, Acta Cryst. B69 (2013) 249-259).
;
_refine_ls_abs_structure_Flack -0.03(3)
_refine_ls_extinction_method none
_refine_ls_goodness_of_fit_ref 0.997
_refine_ls_hydrogen_treatment mixed
_refine_ls_matrix_type full
_refine_ls_number_parameters 222
_refine_ls_number_reflns 3215
_refine_ls_number_restraints 0
_refine_ls_restrained_S_all 0.997
_refine_ls_R_factor_all 0.0901
_refine_ls_R_factor_gt 0.0579
_refine_ls_shift/su_max 0.000
_refine_ls_shift/su_mean 0.000
_refine_ls_structure_factor_coef Fsqd
_refine_ls_weighting_details 'w=1/[\s^2^(Fo^2^)+(0.0437P)^2^] where P=(Fo^2^+2Fc^2^)/3'
_refine_ls_weighting_scheme calc
_refine_ls_wR_factor_gt 0.1077
_refine_ls_wR_factor_ref 0.1198
_reflns_Friedel_coverage 0.679
_reflns_Friedel_fraction_full 0.947
_reflns_Friedel_fraction_max 0.925
_reflns_number_gt 2353
_reflns_number_total 3215
_reflns_threshold_expression 'I > 2\s(I)'
_cod_data_source_file c9dt00593e2.cif
_cod_data_source_block 171023_mnlb(2)
_cod_depositor_comments 'Adding full bibliography for 7049470--7049471.cif.'
_cod_original_cell_volume 1574.8(4)
_cod_database_code 7049470
_shelx_shelxl_version_number 2014/7
_chemical_oxdiff_formula C18MnN3O2
_chemical_oxdiff_usercomment 123K
_shelx_space_group_comment
;
The symmetry employed for this shelxl refinement is uniquely defined
by the following loop, which should always be used as a source of
symmetry information in preference to the above space-group names.
They are only intended as comments.
;
_shelx_estimated_absorpt_t_max 0.992
_shelx_estimated_absorpt_t_min 0.919
_diffrn_oxdiff_ac4_digest_frames
;
011428b7788495cb9483c67be6b80e0231008945b47
;
_reflns_odcompleteness_completeness 99.90
_reflns_odcompleteness_iscentric 1
_reflns_odcompleteness_theta 26.67
_olex2_refinement_description
;
1. Fixed Uiso
 At 1.2 times of:
  All C(H) groups, All C(H,H) groups
 At 1.5 times of:
  All C(H,H,H) groups
2.a Secondary CH2 refined with riding coordinates:
 C8(H8A,H8B)
2.b Aromatic/amide H refined with riding coordinates:
 C3(H3A), C5(H5), C17(H17), C12(H12), C2(H2), C14(H14), C4(H4), C16(H16),
 C15(H15)
2.c Idealised Me refined as rotating group:
 C10(H10A,H10B,H10C), C11(H11A,H11B,H11C)
;
_olex2_submission_special_instructions 'No special instructions were received'
_oxdiff_exptl_absorpt_empirical_details
;
Empirical correction (ABSPACK) includes:
- Absorption correction using spherical harmonics
- Frame scaling
;
_oxdiff_exptl_absorpt_empirical_full_max 1.111
_oxdiff_exptl_absorpt_empirical_full_min 0.932

loop_
_space_group_symop_operation_xyz
'x, y, z'
'-x+1/2, -y, z+1/2'
'-x, y+1/2, -z+1/2'
'x+1/2, -y+1/2, -z'

loop_
_atom_site_label
_atom_site_type_symbol
_atom_site_fract_x
_atom_site_fract_y
_atom_site_fract_z
_atom_site_U_iso_or_equiv
_atom_site_adp_type
_atom_site_occupancy
_atom_site_site_symmetry_order
_atom_site_calc_flag
_atom_site_refinement_flags_posn
Mn1 Mn 0.40966(12) 0.23328(7) 0.36568(6) 0.0128(3) Uani 1 1 d .
O1 O 0.3898(6) 0.3883(3) 0.3564(3) 0.0156(10) Uani 1 1 d .
O2 O 0.7248(6) 0.3250(4) 0.5520(3) 0.0176(11) Uani 1 1 d .
N2 N 0.4978(6) 0.0783(4) 0.3531(3) 0.0128(12) Uani 1 1 d .
N3 N 0.2766(7) 0.2133(4) 0.2709(3) 0.0149(13) Uani 1 1 d .
N1 N 0.5895(7) 0.2459(4) 0.4449(3) 0.0142(11) Uani 1 1 d .
C3 C 0.4969(8) 0.6680(5) 0.4213(4) 0.0182(16) Uani 1 1 d .
H3A H 0.4687 0.7425 0.4067 0.022 Uiso 1 1 calc R
C5 C 0.6447(8) 0.5398(5) 0.5054(4) 0.0159(16) Uani 1 1 d .
H5 H 0.7183 0.5264 0.5494 0.019 Uiso 1 1 calc R
C17 C 0.0815(9) 0.1187(5) 0.1824(4) 0.0175(15) Uani 1 1 d .
H17 H 0.0398 0.1885 0.1636 0.021 Uiso 1 1 calc R
C12 C 0.4242(9) -0.0017(5) 0.3128(4) 0.0164(15) Uani 1 1 d .
H12 H 0.4714 -0.0746 0.3172 0.020 Uiso 1 1 calc R
C2 C 0.4290(8) 0.5795(5) 0.3786(4) 0.0170(15) Uani 1 1 d .
H2 H 0.3550 0.5938 0.3350 0.020 Uiso 1 1 calc R
C1 C 0.4687(8) 0.4689(5) 0.3993(4) 0.0154(15) Uani 1 1 d .
C18 C 0.2127(9) 0.1166(5) 0.2399(4) 0.0157(15) Uani 1 1 d .
C14 C 0.2053(8) -0.0879(5) 0.2303(4) 0.0188(16) Uani 1 1 d .
H14 H 0.2498 -0.1586 0.2457 0.023 Uiso 1 1 calc R
C4 C 0.6064(9) 0.6489(5) 0.4855(4) 0.0199(17) Uani 1 1 d .
H4 H 0.6533 0.7096 0.5148 0.024 Uiso 1 1 calc R
C16 C 0.0127(8) 0.0203(5) 0.1528(4) 0.0182(16) Uani 1 1 d .
H16 H -0.0772 0.0239 0.1150 0.022 Uiso 1 1 calc R
C10 C 0.6794(9) -0.0636(5) 0.4276(4) 0.0203(18) Uani 1 1 d .
H10A H 0.5753 -0.0871 0.4551 0.030 Uiso 1 1 calc GR
H10B H 0.7758 -0.0681 0.4646 0.030 Uiso 1 1 calc GR
H10C H 0.7000 -0.1130 0.3819 0.030 Uiso 1 1 calc GR
C8 C 0.6482(9) 0.1348(5) 0.4713(4) 0.0136(16) Uani 1 1 d .
H8A H 0.5676 0.1035 0.5108 0.016 Uiso 1 1 calc R
H8B H 0.7614 0.1412 0.4968 0.016 Uiso 1 1 calc R
C7 C 0.6363(9) 0.3328(5) 0.4893(4) 0.0153(17) Uani 1 1 d .
C13 C 0.2792(9) 0.0112(5) 0.2629(4) 0.0165(16) Uani 1 1 d .
C15 C 0.0732(9) -0.0845(5) 0.1777(4) 0.0223(17) Uani 1 1 d .
H15 H 0.0231 -0.1515 0.1583 0.027 Uiso 1 1 calc R
C9 C 0.6591(8) 0.0577(5) 0.3982(4) 0.0127(15) Uani 1 1 d .
C6 C 0.5795(9) 0.4478(5) 0.4634(4) 0.0139(14) Uani 1 1 d .
C11 C 0.8076(8) 0.0890(5) 0.3447(4) 0.0204(18) Uani 1 1 d .
H11A H 0.8098 0.0393 0.2982 0.031 Uiso 1 1 calc GR
H11B H 0.9142 0.0814 0.3745 0.031 Uiso 1 1 calc GR
H11C H 0.7945 0.1666 0.3268 0.031 Uiso 1 1 calc GR
H3 H 0.240(8) 0.274(6) 0.253(4) 0.025 Uiso 1 1 d R

loop_
_atom_site_aniso_label
_atom_site_aniso_U_11
_atom_site_aniso_U_22
_atom_site_aniso_U_33
_atom_site_aniso_U_23
_atom_site_aniso_U_13
_atom_site_aniso_U_12
Mn1 0.0149(5) 0.0122(4) 0.0114(5) -0.0004(4) -0.0017(5) 0.0001(4)
O1 0.024(3) 0.0090(19) 0.014(3) 0.003(2) -0.003(3) 0.0017(19)
O2 0.021(3) 0.020(3) 0.012(3) -0.004(2) -0.005(2) 0.002(2)
N2 0.017(3) 0.012(3) 0.009(3) -0.004(2) -0.001(3) 0.001(2)
N3 0.018(3) 0.013(3) 0.014(3) -0.001(2) 0.001(3) 0.004(2)
N1 0.018(3) 0.009(3) 0.015(3) 0.002(2) -0.002(3) 0.001(3)
C3 0.022(4) 0.011(3) 0.022(4) 0.003(3) 0.003(4) 0.002(3)
C5 0.016(4) 0.017(3) 0.014(4) 0.001(3) -0.003(3) 0.002(3)
C17 0.017(4) 0.021(3) 0.014(4) -0.005(3) 0.004(4) 0.002(4)
C12 0.022(4) 0.015(3) 0.012(4) -0.001(3) 0.002(3) 0.000(3)
C2 0.016(4) 0.016(3) 0.018(4) 0.001(3) -0.001(3) 0.000(3)
C1 0.015(4) 0.012(3) 0.019(4) -0.002(3) 0.007(3) -0.003(3)
C18 0.018(4) 0.018(3) 0.012(4) -0.006(3) 0.001(3) 0.002(3)
C14 0.019(4) 0.016(3) 0.022(4) -0.001(3) 0.005(3) -0.008(3)
C4 0.018(4) 0.014(3) 0.028(4) -0.006(3) 0.005(4) 0.002(3)
C16 0.015(4) 0.026(4) 0.013(4) -0.006(3) -0.001(3) -0.002(3)
C10 0.025(4) 0.014(3) 0.022(5) 0.003(3) -0.006(3) 0.003(3)
C8 0.020(4) 0.011(3) 0.010(4) 0.000(3) -0.004(3) 0.000(3)
C7 0.015(4) 0.014(3) 0.017(4) 0.002(3) 0.006(3) 0.000(3)
C13 0.015(4) 0.018(3) 0.017(4) -0.003(3) 0.003(3) -0.002(3)
C15 0.023(4) 0.025(4) 0.020(4) -0.008(3) 0.006(4) -0.009(4)
C9 0.014(4) 0.013(3) 0.011(4) 0.001(3) -0.003(3) 0.001(3)
C6 0.011(3) 0.013(3) 0.017(4) -0.002(3) 0.001(3) 0.000(3)
C11 0.016(4) 0.024(4) 0.022(5) 0.002(3) 0.001(3) -0.001(3)

loop_
_atom_type_symbol
_atom_type_description
_atom_type_scat_dispersion_real
_atom_type_scat_dispersion_imag
_atom_type_scat_source
C C 0.0033 0.0016 'International Tables Vol C Tables 4.2.6.8 and 6.1.1.4'
H H 0.0000 0.0000 'International Tables Vol C Tables 4.2.6.8 and 6.1.1.4'
Mn Mn 0.3368 0.7283 'International Tables Vol C Tables 4.2.6.8 and 6.1.1.4'
N N 0.0061 0.0033 'International Tables Vol C Tables 4.2.6.8 and 6.1.1.4'
O O 0.0106 0.0060 'International Tables Vol C Tables 4.2.6.8 and 6.1.1.4'

loop_
_geom_angle_atom_site_label_1
_geom_angle_atom_site_label_2
_geom_angle_atom_site_label_3
_geom_angle
_geom_angle_site_symmetry_3
O1 Mn1 O2 108.88(18) 4_456
O1 Mn1 N2 160.9(2) .
O1 Mn1 N3 90.5(2) .
O1 Mn1 N1 92.34(19) .
N2 Mn1 O2 90.1(2) 4_456
N3 Mn1 O2 97.2(2) 4_456
N3 Mn1 N2 89.2(2) .
N3 Mn1 N1 166.4(2) .
N1 Mn1 O2 94.53(19) 4_456
N1 Mn1 N2 83.8(2) .
C1 O1 Mn1 128.6(4) .
C7 O2 Mn1 160.4(4) 4_556
C12 N2 Mn1 125.7(5) .
C12 N2 C9 121.0(5) .
C9 N2 Mn1 113.3(4) .
C18 N3 Mn1 128.5(5) .
C8 N1 Mn1 111.2(4) .
C7 N1 Mn1 130.0(4) .
C7 N1 C8 116.7(5) .
C2 C3 C4 120.7(6) .
C4 C5 C6 122.7(6) .
C16 C17 C18 121.0(6) .
N2 C12 C13 125.4(6) .
C3 C2 C1 120.6(6) .
O1 C1 C2 116.0(6) .
O1 C1 C6 124.2(6) .
C2 C1 C6 119.7(6) .
N3 C18 C17 121.0(6) .
N3 C18 C13 120.9(6) .
C17 C18 C13 118.1(6) .
C15 C14 C13 122.2(7) .
C5 C4 C3 118.4(6) .
C17 C16 C15 121.3(6) .
N1 C8 C9 108.6(5) .
O2 C7 N1 124.1(6) .
O2 C7 C6 118.0(6) .
N1 C7 C6 118.0(6) .
C12 C13 C14 117.4(6) .
C18 C13 C12 123.6(6) .
C18 C13 C14 118.9(6) .
C14 C15 C16 118.5(6) .
N2 C9 C10 113.9(5) .
N2 C9 C8 104.9(5) .
N2 C9 C11 108.2(5) .
C8 C9 C10 108.4(5) .
C11 C9 C10 110.0(5) .
C11 C9 C8 111.4(5) .
C5 C6 C1 118.0(5) .
C5 C6 C7 117.5(6) .
C1 C6 C7 124.5(6) .

loop_
_geom_bond_atom_site_label_1
_geom_bond_atom_site_label_2
_geom_bond_distance
_geom_bond_site_symmetry_2
Mn1 O1 1.866(4) .
Mn1 O2 2.121(5) 4_456
Mn1 N2 1.989(5) .
Mn1 N3 1.917(5) .
Mn1 N1 1.946(5) .
O1 C1 1.353(7) .
O2 Mn1 2.121(5) 4_556
O2 C7 1.263(7) .
N2 C12 1.306(7) .
N2 C9 1.496(7) .
N3 C18 1.364(8) .
N1 C8 1.474(7) .
N1 C7 1.329(8) .
C3 C2 1.384(8) .
C3 C4 1.397(9) .
C5 C4 1.380(8) .
C5 C6 1.404(8) .
C17 C18 1.411(9) .
C17 C16 1.386(8) .
C12 C13 1.422(9) .
C2 C1 1.402(8) .
C1 C6 1.406(9) .
C18 C13 1.418(9) .
C14 C13 1.430(9) .
C14 C15 1.362(9) .
C16 C15 1.404(8) .
C10 C9 1.540(8) .
C8 C9 1.536(8) .
C7 C6 1.509(8) .
C9 C11 1.518(8) .
